data_9009935
loop_
_publ_author_name
'Lippmann, F.'

_publ_section_title
;
 Die kristallstruktur des norsethit, BaMg(CO3)2,
 im vergleich zum dolomit, CaMg(CO3)2
;
_journal_name_full Naturwissenschaften
_journal_page_first 514
_journal_page_last 514
_journal_volume 54
_journal_year 1967
_chemical_formula_sum 'C2 Ba Mg O6'
_chemical_name_mineral Norsethite
_space_group_IT_number 155
_symmetry_space_group_name_Hall 'R 3 2"'
_symmetry_space_group_name_H-M 'R 3 2 :H'
_cell_angle_alpha 90
_cell_angle_beta 90
_cell_angle_gamma 120
_cell_length_a 5.017
_cell_length_b 5.017
_cell_length_c 16.77
_cell_formula_units_Z 3
_cell_volume 365.554
_database_code_amcsd 0014695
_exptl_crystal_density_diffrn 3.838
_cod_original_sg_symbol_H-M 'R 3 2'
_cod_original_formula_sum 'Ba Mg C2 O6'
_cod_database_code 9009935

loop_
_space_group_symop_operation_xyz
x,y,z
2/3+x,1/3+y,1/3+z
1/3+x,2/3+y,2/3+z
-x,-x+y,-z
2/3-x,1/3-x+y,1/3-z
1/3-x,2/3-x+y,2/3-z
y,x,-z
2/3+y,1/3+x,1/3-z
1/3+y,2/3+x,2/3-z
x-y,-y,-z
2/3+x-y,1/3-y,1/3-z
1/3+x-y,2/3-y,2/3-z
-y,x-y,z
2/3-y,1/3+x-y,1/3+z
1/3-y,2/3+x-y,2/3+z
-x+y,-x,z
2/3-x+y,1/3-x,1/3+z
1/3-x+y,2/3-x,2/3+z

loop_
_atom_site_label
_atom_site_fract_x
_atom_site_fract_y
_atom_site_fract_z
Ba 0.00000 0.00000 0.00000
Mg 0.00000 0.00000 0.50000
C 0.00000 0.00000 0.24200
O 0.19900 -0.08900 0.24200

loop_
_cod_related_entry_id
_cod_related_entry_database
_cod_related_entry_code
1 AMCSD 0014695
